data_9014487
loop_
_publ_author_name
'Righter, K.'
'Sutton, S.'
'Danielson, L.'
'Pando, K.'
'Schmidt, G.'
'Yang, H.'
'Berthet, S.'
'Newville, M.'
'Choi, Y.'
'Downs, R. T.'
'Malavergne, V.'

_publ_section_title
;
 The effect of fO2 on the partitioning and valence of V and Cr in garnet/melt
 pairs and the relation to terrestrial mantle V and Cr content
 Note: R061138
;
_journal_name_full 'American Mineralogist'
_journal_page_first 1278
_journal_page_last 1290
_journal_paper_doi 10.2138/am.2011.3690
_journal_volume 96
_journal_year 2011
_chemical_compound_source 'Tetitice, Klatovy, Czechoslovakia'
_chemical_formula_sum 'Al0.22 Ca2.778 Cr0.07 Mn0.129 O12 Si3 V1.62'
_chemical_name_mineral Goldmanite
_space_group_IT_number 230
_symmetry_space_group_name_Hall '-I 4bd 2c 3'
_symmetry_space_group_name_H-M 'I a -3 d'
_cell_angle_alpha 90
_cell_angle_beta 90
_cell_angle_gamma 90
_cell_length_a 12.0276
_cell_length_b 12.0276
_cell_length_c 12.0276
_cell_formula_units_Z 8
_cell_volume 1739.951
_database_code_amcsd 0018456
_exptl_crystal_density_diffrn 3.716
_cod_original_sg_symbol_H-M 'I a 3 d'
_cod_original_formula_sum 'Ca2.778 Mn.129 V1.62 Al.22 Cr.07 Si3 O12'
_cod_database_code 9014487

loop_
_space_group_symop_operation_xyz
x,y,z
1/2+x,1/2+y,1/2+z
z,1/2-x,1/2+y
1/2+z,-x,+y
-y,1/2+z,1/2-x
1/2-y,+z,-x
x,1/2-y,1/2+z
1/2+x,-y,+z
-z,1/2+x,1/2-y
1/2-z,+x,-y
y,1/2-z,1/2+x
1/2+y,-z,+x
-x,1/2+y,1/2-z
1/2-x,+y,-z
3/4+x,1/4-z,3/4-y
1/4+x,3/4-z,1/4-y
3/4-z,1/4+y,3/4+x
1/4-z,3/4+y,1/4+x
3/4+y,1/4-x,3/4-z
1/4+y,3/4-x,1/4-z
3/4-x,1/4+z,3/4+y
1/4-x,3/4+z,1/4+y
3/4+z,1/4-y,3/4-x
1/4+z,3/4-y,1/4-x
3/4-y,1/4+x,3/4+z
1/4-y,3/4+x,1/4+z
1/4+x,1/4+z,1/4+y
3/4+x,3/4+z,3/4+y
1/4-z,1/4-y,1/4-x
3/4-z,3/4-y,3/4-x
1/4+y,1/4+x,1/4+z
3/4+y,3/4+x,3/4+z
1/4-x,1/4-z,1/4-y
3/4-x,3/4-z,3/4-y
1/4+z,1/4+y,1/4+x
3/4+z,3/4+y,3/4+x
1/4-y,1/4-x,1/4-z
3/4-y,3/4-x,3/4-z
1/2+z,x,1/2-y
+z,1/2+x,-y
1/2-y,-z,1/2+x
-y,1/2-z,+x
1/2+x,y,1/2-z
+x,1/2+y,-z
1/2-z,-x,1/2+y
-z,1/2-x,+y
1/2+y,z,1/2-x
+y,1/2+z,-x
1/2-x,-y,1/2+z
-x,1/2-y,+z
1/2-z,1/2+x,y
-z,+x,1/2+y
1/2+y,1/2-z,-x
+y,-z,1/2-x
1/2-x,1/2+y,z
-x,+y,1/2+z
1/2+z,1/2-x,-y
+z,-x,1/2-y
1/2-y,1/2+z,x
-y,+z,1/2+x
1/2+x,1/2-y,-z
+x,-y,1/2-z
3/4-x,3/4+z,1/4-y
1/4-x,1/4+z,3/4-y
3/4+z,3/4-y,1/4+x
1/4+z,1/4-y,3/4+x
3/4-y,3/4+x,1/4-z
1/4-y,1/4+x,3/4-z
3/4+x,3/4-z,1/4+y
1/4+x,1/4-z,3/4+y
3/4-z,3/4+y,1/4-x
1/4-z,1/4+y,3/4-x
3/4+y,3/4-x,1/4+z
1/4+y,1/4-x,3/4+z
1/4-x,3/4-z,3/4+y
3/4-x,1/4-z,1/4+y
1/4+z,3/4+y,3/4-x
3/4+z,1/4+y,1/4-x
1/4-y,3/4-x,3/4+z
3/4-y,1/4-x,1/4+z
1/4+x,3/4+z,3/4-y
3/4+x,1/4+z,1/4-y
1/4-z,3/4-y,3/4+x
3/4-z,1/4-y,1/4+x
1/4+y,3/4+x,3/4-z
3/4+y,1/4+x,1/4-z
-z,-x,-y
1/2-z,1/2-x,1/2-y
y,z,x
1/2+y,1/2+z,1/2+x
-x,-y,-z
1/2-x,1/2-y,1/2-z
z,x,y
1/2+z,1/2+x,1/2+y
-y,-z,-x
1/2-y,1/2-z,1/2-x

loop_
_atom_site_aniso_label
_atom_site_aniso_U_11
_atom_site_aniso_U_22
_atom_site_aniso_U_33
_atom_site_aniso_U_12
_atom_site_aniso_U_13
_atom_site_aniso_U_23
Ca 0.00550 0.00860 0.00860 0.00000 0.00000 0.00140
Mn 0.00550 0.00860 0.00860 0.00000 0.00000 0.00140
V 0.00500 0.00500 0.00500 0.00007 0.00007 0.00007
Al 0.00500 0.00500 0.00500 0.00007 0.00007 0.00007
Cr 0.00500 0.00500 0.00500 0.00007 0.00007 0.00007
Si 0.00450 0.00370 0.00370 0.00000 0.00000 0.00000
O 0.00840 0.00830 0.00790 0.00020 -0.00010 0.00030

loop_
_atom_site_label
_atom_site_fract_x
_atom_site_fract_y
_atom_site_fract_z
_atom_site_occupancy
_atom_site_U_iso_or_equiv
Ca 0.12500 0.00000 0.25000 0.92600 0.00750
Mn 0.12500 0.00000 0.25000 0.04300 0.00750
V 0.00000 0.00000 0.00000 0.81000 0.00500
Al 0.00000 0.00000 0.00000 0.11000 0.00500
Cr 0.00000 0.00000 0.00000 0.03500 0.00500
Si 0.37500 0.00000 0.25000 1.00000 0.00400
O 0.03911 0.04795 0.65489 1.00000 0.00820

loop_
_cod_related_entry_id
_cod_related_entry_database
_cod_related_entry_code
1 AMCSD 0018456
